data_7031214
loop_
_publ_author_name
'Shen, Yali'
'Lu, Jialin'
'Tang, Chunying'
'Fang, Wang'
'Jia, Dingxian'
'Zhang, Yong'

_publ_section_title
;
 Syntheses and properties of 2-D and 3-D Pb-Ag heterometallic iodides
 decorated with ethylene polyamines at the Pb(ii) center.
;
_journal_issue 24
_journal_name_full 'Dalton transactions (Cambridge, England : 2003)'
_journal_page_first 9116
_journal_page_last 9125
_journal_paper_doi 10.1039/c4dt00358f
_journal_volume 43
_journal_year 2014
_chemical_formula_moiety 'C6 H20 Ag I3 N4 Pb'
_chemical_formula_sum 'C6 H20 Ag I3 N4 Pb'
_chemical_formula_weight 844.02
_chemical_name_systematic
; 
 ? 
;
_space_group_IT_number 15
_symmetry_cell_setting monoclinic
_symmetry_Int_Tables_number 15
_symmetry_space_group_name_Hall '-C 2yc'
_symmetry_space_group_name_H-M 'C 1 2/c 1'
_atom_sites_solution_hydrogens geom
_atom_sites_solution_primary direct
_atom_sites_solution_secondary difmap
_audit_creation_method SHELXL-97
_cell_angle_alpha 90.00
_cell_angle_beta 111.853(6)
_cell_angle_gamma 90.00
_cell_formula_units_Z 8
_cell_length_a 17.688(5)
_cell_length_b 16.817(4)
_cell_length_c 12.662(3)
_cell_measurement_reflns_used 5307
_cell_measurement_temperature 223(2)
_cell_measurement_theta_max 25.35
_cell_measurement_theta_min 3.4
_cell_volume 3495.8(15)
_computing_cell_refinement CrystalClear
_computing_data_collection CrystalClear
_computing_data_reduction CrystalStructure
_computing_structure_refinement 'SHELXL-97 (Sheldrick, 1997)'
_computing_structure_solution 'SHELXS-97 (Sheldrick, 1990)'
_diffrn_ambient_temperature 223(2)
_diffrn_detector_area_resol_mean 7.31
_diffrn_measured_fraction_theta_full 0.993
_diffrn_measured_fraction_theta_max 0.993
_diffrn_measurement_device_type 'Rigaku Mercury'
_diffrn_measurement_method \w
_diffrn_radiation_monochromator graphite
_diffrn_radiation_source 'fine-focus sealed tube'
_diffrn_radiation_type MoK\a
_diffrn_radiation_wavelength 0.71073
_diffrn_reflns_av_R_equivalents 0.0537
_diffrn_reflns_av_sigmaI/netI 0.0726
_diffrn_reflns_limit_h_max 20
_diffrn_reflns_limit_h_min -21
_diffrn_reflns_limit_k_max 20
_diffrn_reflns_limit_k_min -17
_diffrn_reflns_limit_l_max 15
_diffrn_reflns_limit_l_min -14
_diffrn_reflns_number 14521
_diffrn_reflns_theta_full 25.35
_diffrn_reflns_theta_max 25.35
_diffrn_reflns_theta_min 3.43
_exptl_absorpt_coefficient_mu 16.022
_exptl_absorpt_correction_T_max 0.2972
_exptl_absorpt_correction_T_min 0.0603
_exptl_absorpt_correction_type multi-scan
_exptl_absorpt_process_details 'Jacobson, R. (1998) Private communication'
_exptl_crystal_colour yellowish
_exptl_crystal_density_diffrn 3.207
_exptl_crystal_density_method 'not measured'
_exptl_crystal_description block
_exptl_crystal_F_000 2976
_exptl_crystal_size_max 0.40
_exptl_crystal_size_mid 0.15
_exptl_crystal_size_min 0.10
_refine_diff_density_max 2.061
_refine_diff_density_min -1.841
_refine_diff_density_rms 0.583
_refine_ls_extinction_method none
_refine_ls_goodness_of_fit_ref 0.982
_refine_ls_hydrogen_treatment constr
_refine_ls_matrix_type full
_refine_ls_number_parameters 139
_refine_ls_number_reflns 3191
_refine_ls_number_restraints 10
_refine_ls_restrained_S_all 0.981
_refine_ls_R_factor_all 0.0733
_refine_ls_R_factor_gt 0.0372
_refine_ls_shift/su_max 0.001
_refine_ls_shift/su_mean 0.000
_refine_ls_structure_factor_coef Fsqd
_refine_ls_weighting_details 'calc w=1/[\s^2^(Fo^2^)+(0.1064P)^2^+0.0000P] where P=(Fo^2^+2Fc^2^)/3'
_refine_ls_weighting_scheme calc
_refine_ls_wR_factor_gt 0.0965
_refine_ls_wR_factor_ref 0.1526
_reflns_number_gt 2826
_reflns_number_total 3191
_reflns_threshold_expression >2sigma(I)
_cod_data_source_file c4dt00358f2.cif
_cod_data_source_block shelxl
_cod_original_cell_volume 3495.7(15)
_cod_original_sg_symbol_H-M 'C 2/c'
_cod_database_code 7031214

loop_
_symmetry_equiv_pos_as_xyz
'x, y, z'
'-x, y, -z+1/2'
'x+1/2, y+1/2, z'
'-x+1/2, y+1/2, -z+1/2'
'-x, -y, -z'
'x, -y, z-1/2'
'-x+1/2, -y+1/2, -z'
'x+1/2, -y+1/2, z-1/2'

loop_
_atom_site_label
_atom_site_type_symbol
_atom_site_fract_x
_atom_site_fract_y
_atom_site_fract_z
_atom_site_U_iso_or_equiv
_atom_site_adp_type
_atom_site_occupancy
_atom_site_symmetry_multiplicity
_atom_site_calc_flag
_atom_site_refinement_flags
Ag1 Ag 0.69392(17) 0.18389(14) 0.5583(2) 0.0603(7) Uani 1 1 d .
Pb1 Pb 0.37514(7) 0.05750(6) 0.35589(9) 0.0410(4) Uani 1 1 d .
I1 I 0.85450(13) 0.16644(11) 0.55661(17) 0.0497(6) Uani 1 1 d .
I2 I 0.59408(12) 0.06436(10) 0.41097(15) 0.0443(5) Uani 1 1 d .
I3 I 0.67934(14) 0.17385(12) 0.77207(17) 0.0549(6) Uani 1 1 d .
N1 N 0.4390(18) 0.1539(15) 0.527(2) 0.069(8) Uani 1 1 d .
H1A H 0.4231 0.1401 0.5838 0.083 Uiso 1 1 calc R
H1B H 0.4937 0.1511 0.5519 0.083 Uiso 1 1 calc R
N2 N 0.3571(15) 0.1931(12) 0.2882(19) 0.046(6) Uani 1 1 d .
H2A H 0.3673 0.1964 0.2238 0.055 Uiso 1 1 calc R
H2B H 0.3052 0.2081 0.2722 0.055 Uiso 1 1 calc R
N3 N 0.2600(16) 0.0912(19) 0.4211(16) 0.051(9) Uani 1 1 d D
N4 N 0.2325(14) 0.0341(14) 0.201(2) 0.054(6) Uani 1 1 d D
C1 C 0.412(2) 0.2340(17) 0.489(3) 0.050(10) Uani 1 1 d D
H1 H 0.3561 0.2396 0.4848 0.084 Uiso 1 1 calc R
C2 C 0.413(2) 0.2472(15) 0.376(2) 0.049(8) Uani 1 1 d D
H2 H 0.4687 0.2386 0.3790 0.058 Uiso 1 1 calc R
C3A C 0.462(2) 0.3036(18) 0.561(2) 0.052(9) Uani 0.73 1 d PD
H3A1 H 0.5141 0.2842 0.6123 0.060 Uiso 0.73 1 calc PR
H3A2 H 0.4333 0.3265 0.6047 0.060 Uiso 0.73 1 calc PR
H3A3 H 0.4704 0.3432 0.5122 0.060 Uiso 0.73 1 calc PR
C3B C 0.397(7) 0.336(2) 0.373(7) 0.049(9) Uani 0.27 1 d PD
H3B1 H 0.4042 0.3547 0.4475 0.060 Uiso 0.27 1 calc PR
H3B2 H 0.3424 0.3471 0.3216 0.060 Uiso 0.27 1 calc PR
H3B3 H 0.4347 0.3636 0.3466 0.060 Uiso 0.27 1 calc PR
C4A C 0.185(2) 0.046(2) 0.363(3) 0.052(7) Uani 0.70 1 d PD
C4B C 0.184(4) 0.073(5) 0.319(6) 0.050(7) Uani 0.30 1 d PD
C5A C 0.1633(17) 0.053(2) 0.236(3) 0.055(7) Uani 0.70 1 d PD
C5B C 0.168(5) 0.001(5) 0.238(7) 0.057(6) Uani 0.30 1 d PD
C6A C 0.085(2) 0.009(3) 0.164(4) 0.054(7) Uani 0.70 1 d PD
C6B C 0.085(4) -0.042(6) 0.189(9) 0.059(7) Uani 0.30 1 d PD

loop_
_atom_site_aniso_label
_atom_site_aniso_U_11
_atom_site_aniso_U_22
_atom_site_aniso_U_33
_atom_site_aniso_U_23
_atom_site_aniso_U_13
_atom_site_aniso_U_12
Ag1 0.0727(18) 0.0624(16) 0.0507(15) -0.0033(11) 0.0288(14) -0.0076(13)
Pb1 0.0470(8) 0.0435(7) 0.0385(7) 0.0067(4) 0.0230(6) 0.0069(5)
I1 0.0645(14) 0.0419(11) 0.0511(12) 0.0005(8) 0.0310(11) -0.0017(9)
I2 0.0537(13) 0.0475(12) 0.0361(11) -0.0003(8) 0.0219(9) -0.0062(8)
I3 0.0725(16) 0.0585(13) 0.0453(12) 0.0054(9) 0.0354(12) 0.0034(10)
N1 0.07(2) 0.068(19) 0.08(2) 0.013(15) 0.047(18) 0.012(15)
N2 0.050(15) 0.055(15) 0.034(13) -0.014(11) 0.017(12) 0.001(12)
N3 0.072(2) 0.045(3) 0.031(10) -0.005(13) 0.002(13) 0.002(2)
N4 0.042(15) 0.061(15) 0.059(16) -0.013(12) 0.020(13) 0.008(12)
C1 0.071(3) 0.046(19) 0.026(3) -0.004(18) 0.026(2) 0.002(17)
C2 0.081(2) 0.052(18) 0.020(13) 0.006(12) 0.030(15) 0.003(16)
C3A 0.065(3) 0.051(2) 0.033(14) -0.004(13) 0.012(16) 0.011(18)
C3B 0.063(3) 0.056(2) 0.031(14) -0.004(13) 0.012(16) 0.011(18)
C4A 0.052(15) 0.048(17) 0.058(17) -0.013(14) 0.017(14) -0.025(13)
C4B 0.057(15) 0.045(17) 0.065(17) -0.013(14) 0.027(14) -0.020(13)
C5A 0.051(15) 0.050(17) 0.060(17) -0.021(14) 0.021(14) -0.012(13)
C5B 0.055(15) 0.047(17) 0.065(17) -0.017(14) 0.022(14) -0.018(13)
C6A 0.057(15) 0.046(17) 0.061(17) -0.019(14) 0.029(14) -0.009(13)
C6B 0.060(15) 0.042(17) 0.055(17) -0.020(14) 0.023(14) -0.020(13)

loop_
_atom_type_symbol
_atom_type_description
_atom_type_scat_dispersion_real
_atom_type_scat_dispersion_imag
_atom_type_scat_source
C C 0.0033 0.0016 'International Tables Vol C Tables 4.2.6.8 and 6.1.1.4'
H H 0.0000 0.0000 'International Tables Vol C Tables 4.2.6.8 and 6.1.1.4'
N N 0.0061 0.0033 'International Tables Vol C Tables 4.2.6.8 and 6.1.1.4'
Pb Pb -3.3944 10.1111 'International Tables Vol C Tables 4.2.6.8 and 6.1.1.4'
Ag Ag -0.8971 1.1015 'International Tables Vol C Tables 4.2.6.8 and 6.1.1.4'
I I -0.4742 1.8119 'International Tables Vol C Tables 4.2.6.8 and 6.1.1.4'

loop_
_geom_angle_atom_site_label_1
_geom_angle_atom_site_label_2
_geom_angle_atom_site_label_3
_geom_angle
_geom_angle_site_symmetry_3
I3 Ag1 I2 109.22(10) .
I3 Ag1 I1 116.53(11) .
I2 Ag1 I1 107.24(10) .
I3 Ag1 I1 114.98(10) 7_656
I2 Ag1 I1 106.86(10) 7_656
I1 Ag1 I1 101.28(9) 7_656
N2 Pb1 N3 83.6(9) .
N2 Pb1 N4 84.9(8) .
N3 Pb1 N4 66.7(7) .
N2 Pb1 N1 70.4(8) .
N3 Pb1 N1 75.1(8) .
N4 Pb1 N1 136.4(8) .
Ag1 I1 Ag1 78.72(9) 7_656
C1 N1 Pb1 108.9(19) .
C1 N1 H1A 109.9 .
Pb1 N1 H1A 109.9 .
C1 N1 H1B 109.9 .
Pb1 N1 H1B 109.9 .
H1A N1 H1B 108.3 .
C2 N2 Pb1 110.3(16) .
C2 N2 H2A 109.6 .
Pb1 N2 H2A 109.6 .
C2 N2 H2B 109.6 .
Pb1 N2 H2B 109.6 .
H2A N2 H2B 108.1 .
C4A N3 C4B 28(4) .
C4A N3 Pb1 114(2) .
C4B N3 Pb1 104(4) .
C5A N4 C5B 34(3) .
C5A N4 Pb1 115.2(18) .
C5B N4 Pb1 118(4) .
N1 C1 C2 110(2) .
N1 C1 C3A 118(3) .
C2 C1 C3A 105(2) .
N1 C1 H1 108.0 .
C2 C1 H1 108.0 .
C3A C1 H1 108.0 .
C1 C2 N2 113(2) .
C1 C2 C3B 96(3) .
N2 C2 C3B 121(4) .
C1 C2 H2 108.5 .
N2 C2 H2 108.5 .
C3B C2 H2 108.5 .
C1 C3A H3A1 109.5 .
C1 C3A H3A2 109.5 .
H3A1 C3A H3A2 109.5 .
C1 C3A H3A3 109.5 .
H3A1 C3A H3A3 109.5 .
H3A2 C3A H3A3 109.5 .
C2 C3B H3B1 109.5 .
C2 C3B H3B2 109.5 .
H3B1 C3B H3B2 109.5 .
C2 C3B H3B3 109.5 .
H3B1 C3B H3B3 109.5 .
H3B2 C3B H3B3 109.5 .
N3 C4A C5A 108(2) .
N3 C4B C5B 128(6) .
N4 C5A C4A 113(3) .
N4 C5A C6A 113(3) .
C4A C5A C6A 114(3) .
N4 C5B C6B 141(7) .
N4 C5B C4B 86(5) .
C6B C5B C4B 123(6) .

loop_
_geom_bond_atom_site_label_1
_geom_bond_atom_site_label_2
_geom_bond_distance
_geom_bond_site_symmetry_2
Ag1 I3 2.818(3) .
Ag1 I2 2.861(3) .
Ag1 I1 2.863(3) .
Ag1 I1 2.874(3) 7_656
Pb1 N2 2.41(2) .
Pb1 N3 2.53(3) .
Pb1 N4 2.58(2) .
Pb1 N1 2.60(3) .
I1 Ag1 2.874(3) 7_656
N1 C1 1.45(4) .
N1 H1A 0.9000 .
N1 H1B 0.9000 .
N2 C2 1.49(3) .
N2 H2A 0.9000 .
N2 H2B 0.9000 .
N3 C4A 1.473(19) .
N3 C4B 1.51(2) .
N4 C5A 1.478(19) .
N4 C5B 1.49(2) .
C1 C2 1.46(4) .
C1 C3A 1.542(19) .
C1 H1 0.9800 .
C2 C3B 1.53(2) .
C2 H2 0.9800 .
C3A H3A1 0.9600 .
C3A H3A2 0.9600 .
C3A H3A3 0.9600 .
C3B H3B1 0.9600 .
C3B H3B2 0.9600 .
C3B H3B3 0.9600 .
C4A C5A 1.521(19) .
C4B C5B 1.54(2) .
C5A C6A 1.525(19) .
C5B C6B 1.54(2) .

loop_
_geom_hbond_atom_site_label_D
_geom_hbond_atom_site_label_H
_geom_hbond_atom_site_label_A
_geom_hbond_distance_DH
_geom_hbond_distance_HA
_geom_hbond_distance_DA
_geom_hbond_angle_DHA
_geom_hbond_site_symmetry_A
N1 H1A I3 0.90 3.07 3.87(3) 149.6 2_656
N1 H1B I2 0.90 3.29 3.86(3) 123.7 .
N2 H2A I2 0.90 3.03 3.66(2) 128.9 2_655
N2 H2A I1 0.90 3.08 3.75(2) 132.9 8_455
N2 H2B I3 0.90 2.98 3.80(2) 152.5 8_455

loop_
_geom_torsion_atom_site_label_1
_geom_torsion_atom_site_label_2
_geom_torsion_atom_site_label_3
_geom_torsion_atom_site_label_4
_geom_torsion
_geom_torsion_site_symmetry_1
_geom_torsion_site_symmetry_4
I3 Ag1 I1 Ag1 -125.50(13) . 7_656
I2 Ag1 I1 Ag1 111.81(12) . 7_656
I1 Ag1 I1 Ag1 0.0 7_656 7_656
N2 Pb1 N1 C1 12.5(19) . .
N3 Pb1 N1 C1 -76(2) . .
N4 Pb1 N1 C1 -47(2) . .
N3 Pb1 N2 C2 93.2(18) . .
N4 Pb1 N2 C2 160.2(18) . .
N1 Pb1 N2 C2 16.8(17) . .
N2 Pb1 N3 C4A 115(2) . .
N4 Pb1 N3 C4A 28(2) . .
N1 Pb1 N3 C4A -173(2) . .
N2 Pb1 N3 C4B 87(4) . .
N4 Pb1 N3 C4B 0(4) . .
N1 Pb1 N3 C4B 159(4) . .
N2 Pb1 N4 C5A -86(2) . .
N3 Pb1 N4 C5A 0(2) . .
N1 Pb1 N4 C5A -31(3) . .
N2 Pb1 N4 C5B -124(4) . .
N3 Pb1 N4 C5B -39(4) . .
N1 Pb1 N4 C5B -69(4) . .
Pb1 N1 C1 C2 -41(3) . .
Pb1 N1 C1 C3A -161(2) . .
N1 C1 C2 N2 61(3) . .
C3A C1 C2 N2 -171(2) . .
N1 C1 C2 C3B -171(5) . .
C3A C1 C2 C3B -43(5) . .
Pb1 N2 C2 C1 -48(3) . .
Pb1 N2 C2 C3B -161(4) . .
C4B N3 C4A C5A 22(8) . .
Pb1 N3 C4A C5A -51(4) . .
C4A N3 C4B C5B -73(10) . .
Pb1 N3 C4B C5B 42(10) . .
C5B N4 C5A C4A 77(7) . .
Pb1 N4 C5A C4A -26(4) . .
C5B N4 C5A C6A -55(7) . .
Pb1 N4 C5A C6A -158(3) . .
N3 C4A C5A N4 50(5) . .
N3 C4A C5A C6A -179(3) . .
C5A N4 C5B C6B 104(16) . .
Pb1 N4 C5B C6B -161(11) . .
C5A N4 C5B C4B -38(3) . .
Pb1 N4 C5B C4B 57(5) . .
N3 C4B C5B N4 -67(10) . .
N3 C4B C5B C6B 141(10) . .
